data_7704123
loop_
_publ_author_name
'Navarro, Yolanda'
'Guedes, Guilherme P.'
'Cano, Joan'
'Oc\'on, Pilar'
'Iglesias, Mar\'ia Jos\'e'
'Lloret, Francisco'
'L\'opez-Ortiz, Fernando'

_publ_section_title
;
 Synthesis, structural characterization and electrochemical and magnetic
 studies of M(hfac)<sub>2</sub> (M = Cu<sup>II</sup>, Co<sup>II</sup>) and
 Nd(hfac)<sub>3</sub> complexes of 4-amino-TEMPO.
;
_journal_issue 19
_journal_name_full 'Dalton transactions (Cambridge, England : 2003)'
_journal_page_first 6280
_journal_page_last 6294
_journal_paper_doi 10.1039/d0dt00541j
_journal_volume 49
_journal_year 2020
_chemical_formula_moiety 'C29 H23 F24 N2 Nd O9, C9 H20 N2 O, H2 O'
_chemical_formula_sum 'C38 H45 F24 N4 Nd O11'
_chemical_formula_weight 1333.99
_space_group_crystal_system monoclinic
_space_group_IT_number 14
_space_group_name_Hall '-P 2ybc'
_space_group_name_H-M_alt 'P 1 21/c 1'
_atom_sites_solution_hydrogens mixed
_audit_creation_method SHELXL-2014/7
_audit_update_record
;
2020-01-16 deposited with the CCDC.	2020-04-17 downloaded from the CCDC.
;
_cell_angle_alpha 90
_cell_angle_beta 105.118(2)
_cell_angle_gamma 90
_cell_formula_units_Z 4
_cell_length_a 16.6805(5)
_cell_length_b 11.8287(4)
_cell_length_c 27.8879(11)
_cell_measurement_reflns_used 9274
_cell_measurement_temperature 100(2)
_cell_measurement_theta_max 72.25
_cell_measurement_theta_min 2.74
_cell_volume 5312.1(3)
_computing_cell_refinement 'Bruker Smart (Bruker AXS, 2007)'
_computing_data_collection 'Bruker Smart (Bruker AXS, 2007)'
_computing_data_reduction 'Bruker Saint (Bruker AXS, 2007)'
_computing_molecular_graphics 'Mercury (Bruno, 2002)'
_computing_publication_material 'WinGX publication routines (Farrugia, 1999) and publCIF (Westrip, 2010)'
_computing_structure_refinement 'SHELXL-2014/7 (Sheldrick, 2014)'
_computing_structure_solution 'SHELXS-97 (Sheldrick, 1990)'
_diffrn_ambient_temperature 100(2)
_diffrn_measured_fraction_theta_full 0.998
_diffrn_measured_fraction_theta_max 0.993
_diffrn_measurement_device_type 'Bruker Apex II CCD'
_diffrn_measurement_method '\f-\w scans'
_diffrn_radiation_source 'fine-focus sealed tube'
_diffrn_radiation_type CuK\a
_diffrn_radiation_wavelength 1.54178
_diffrn_reflns_av_R_equivalents 0.0662
_diffrn_reflns_av_unetI/netI 0.0328
_diffrn_reflns_Laue_measured_fraction_full 0.998
_diffrn_reflns_Laue_measured_fraction_max 0.993
_diffrn_reflns_limit_h_max 20
_diffrn_reflns_limit_h_min -20
_diffrn_reflns_limit_k_max 14
_diffrn_reflns_limit_k_min -14
_diffrn_reflns_limit_l_max 33
_diffrn_reflns_limit_l_min -32
_diffrn_reflns_number 101936
_diffrn_reflns_point_group_measured_fraction_full 0.998
_diffrn_reflns_point_group_measured_fraction_max 0.993
_diffrn_reflns_theta_full 67.679
_diffrn_reflns_theta_max 72.438
_diffrn_reflns_theta_min 3.283
_exptl_absorpt_coefficient_mu 8.752
_exptl_absorpt_correction_T_max 0.7536
_exptl_absorpt_correction_T_min 0.3887
_exptl_absorpt_correction_type multi-scan
_exptl_absorpt_process_details
;
SADABS, Bruker Analytical X-ray Systems,Inc., Madison WI, 1997.
;
_exptl_crystal_colour colourless
_exptl_crystal_density_diffrn 1.668
_exptl_crystal_description block
_exptl_crystal_F_000 2660
_exptl_crystal_size_max 0.280
_exptl_crystal_size_mid 0.198
_exptl_crystal_size_min 0.080
_refine_diff_density_max 1.413
_refine_diff_density_min -1.162
_refine_diff_density_rms 0.103
_refine_ls_extinction_method none
_refine_ls_goodness_of_fit_ref 1.042
_refine_ls_hydrogen_treatment constr
_refine_ls_matrix_type full
_refine_ls_number_parameters 711
_refine_ls_number_reflns 10532
_refine_ls_number_restraints 0
_refine_ls_restrained_S_all 1.042
_refine_ls_R_factor_all 0.0572
_refine_ls_R_factor_gt 0.0480
_refine_ls_shift/su_max 0.001
_refine_ls_shift/su_mean 0.000
_refine_ls_structure_factor_coef Fsqd
_refine_ls_weighting_details 'w=1/[\s^2^(Fo^2^)+(0.0542P)^2^+21.1565P] where P=(Fo^2^+2Fc^2^)/3'
_refine_ls_weighting_scheme calc
_refine_ls_wR_factor_gt 0.1155
_refine_ls_wR_factor_ref 0.1213
_reflns_Friedel_coverage 0.000
_reflns_number_gt 9189
_reflns_number_total 10462
_reflns_threshold_expression 'I > 2\s(I)'
_cod_data_source_file d0dt00541j2.cif
_cod_data_source_block shelx_CCDC2
_cod_depositor_comments 'Adding full bibliography for 7704121--7704125.cif.'
_cod_original_sg_symbol_H-M 'P 21/c'
_cod_database_code 7704123
_shelx_shelxl_version_number 2014/7
_shelx_space_group_comment
;
The symmetry employed for this shelxl refinement is uniquely defined
by the following loop, which should always be used as a source of
symmetry information in preference to the above space-group names.
They are only intended as comments.
;
_shelx_estimated_absorpt_t_min 0.193
_shelx_estimated_absorpt_t_max 0.541

loop_
_space_group_symop_operation_xyz
'x, y, z'
'-x, y+1/2, -z+1/2'
'-x, -y, -z'
'x, -y-1/2, z-1/2'

loop_
_atom_site_label
_atom_site_type_symbol
_atom_site_fract_x
_atom_site_fract_y
_atom_site_fract_z
_atom_site_U_iso_or_equiv
_atom_site_adp_type
_atom_site_occupancy
_atom_site_site_symmetry_order
_atom_site_calc_flag
_atom_site_refinement_flags_posn
_atom_site_refinement_flags_adp
_atom_site_refinement_flags_occupancy
_atom_site_disorder_assembly
_atom_site_disorder_group
Nd1 Nd 0.33508(2) 0.19012(2) 0.10812(2) 0.01904(8) Uani 1 1 d . . . . .
O2 O 0.35079(19) 0.3902(3) 0.13212(12) 0.0280(7) Uani 1 1 d . . . . .
N2 N 0.3972(2) 0.3073(3) 0.04558(14) 0.0273(8) Uani 1 1 d . . . . .
H2A H 0.4276 0.3639 0.0637 0.033 Uiso 1 1 calc R U . . .
H2B H 0.4341 0.2607 0.0365 0.033 Uiso 1 1 calc R U . . .
O5 O 0.26289(18) 0.1398(3) 0.01962(11) 0.0265(7) Uani 1 1 d . . . . .
F6 F 0.2124(3) 0.1911(3) 0.25713(14) 0.0580(10) Uani 1 1 d . . . . .
O3 O 0.2840(2) 0.2246(3) 0.18520(12) 0.0298(7) Uani 1 1 d . . . . .
O4 O 0.40961(18) 0.0426(3) 0.07514(12) 0.0298(7) Uani 1 1 d . . . . .
O8 O 0.39274(19) 0.0510(3) 0.17453(12) 0.0323(7) Uani 1 1 d . . . . .
O6 O 0.23385(18) 0.0406(3) 0.10271(12) 0.0285(7) Uani 1 1 d . . . . .
O9 O 0.48494(18) 0.2180(3) 0.14065(13) 0.0324(8) Uani 1 1 d . . . . .
O1 O 0.2485(2) 0.5799(3) -0.11597(12) 0.0319(7) Uani 1 1 d . . . . .
F15 F 0.1668(3) -0.1579(3) 0.10970(18) 0.0762(12) Uani 1 1 d . . . . .
N1 N 0.2874(2) 0.5216(3) -0.07797(14) 0.0247(8) Uani 1 1 d . . . . .
F9 F 0.4623(3) -0.1851(4) 0.0845(2) 0.1010(19) Uani 1 1 d . . . . .
F7 F 0.5296(2) -0.0841(4) 0.0499(2) 0.0965(17) Uani 1 1 d . . . . .
F11 F 0.1687(3) -0.0566(3) -0.06625(14) 0.0769(13) Uani 1 1 d . . . . .
C22 C 0.2683(3) 0.3125(4) 0.20583(19) 0.0324(10) Uani 1 1 d . . . . .
F13 F 0.0480(3) -0.0987(4) 0.0802(3) 0.115(2) Uani 1 1 d . . . . .
F4 F 0.2593(3) 0.3522(3) 0.28795(13) 0.0625(10) Uani 1 1 d . . . . .
F14 F 0.1279(4) -0.1234(4) 0.03335(16) 0.1014(19) Uani 1 1 d . . . . .
F10 F 0.2128(3) 0.0931(4) -0.09133(13) 0.0831(15) Uani 1 1 d . . . . .
C21 C 0.2835(3) 0.4245(4) 0.19588(18) 0.0300(10) Uani 1 1 d . . . . .
H21 H 0.2662 0.4826 0.2144 0.036 Uiso 1 1 calc R U . . .
F1 F 0.3177(3) 0.6456(3) 0.18609(17) 0.0713(12) Uani 1 1 d . . . . .
F3 F 0.4073(3) 0.6035(3) 0.1464(3) 0.119(2) Uani 1 1 d . . . . .
F5 F 0.1435(2) 0.3414(4) 0.23222(16) 0.0672(11) Uani 1 1 d . . . . .
C29 C 0.1242(4) -0.0871(6) 0.0771(2) 0.0500(15) Uani 1 1 d . . . . .
C5 C 0.3475(3) 0.3610(4) -0.00125(17) 0.0262(9) Uani 1 1 d . . . . .
H5 H 0.3026 0.3070 -0.0178 0.031 Uiso 1 1 calc R U . . .
F2 F 0.2795(4) 0.6138(3) 0.11051(18) 0.107(2) Uani 1 1 d . . . . .
C25 C 0.3923(3) -0.0287(4) 0.0413(2) 0.0341(11) Uani 1 1 d . . . . .
C24 C 0.4562(4) -0.1235(5) 0.0460(2) 0.0502(15) Uani 1 1 d . . . . .
F12 F 0.1274(3) 0.1035(6) -0.04930(18) 0.120(2) Uani 1 1 d . . . . .
C32 C 0.1247(3) 0.2356(5) 0.0729(2) 0.0401(12) Uani 1 1 d . . . . .
C4 C 0.3068(3) 0.4675(4) 0.01050(18) 0.0306(10) Uani 1 1 d . . . . .
H4A H 0.3506 0.5220 0.0266 0.037 Uiso 1 1 calc R U . . .
H4B H 0.2743 0.4493 0.0346 0.037 Uiso 1 1 calc R U . . .
C1 C 0.2493(3) 0.5237(4) -0.03515(18) 0.0312(10) Uani 1 1 d . . . . .
C2 C 0.2345(5) 0.6463(6) -0.0242(2) 0.0604(19) Uani 1 1 d . . . . .
H2C H 0.2873 0.6876 -0.0172 0.091 Uiso 1 1 calc R U . . .
H2D H 0.2116 0.6505 0.0047 0.091 Uiso 1 1 calc R U . . .
H2E H 0.1953 0.6800 -0.0530 0.091 Uiso 1 1 calc R U . . .
C28 C 0.1923(3) 0.0473(5) -0.0534(2) 0.0444(13) Uani 1 1 d . . . . .
C27 C 0.2640(3) 0.0540(4) -0.00625(18) 0.0305(10) Uani 1 1 d . . . . .
C23 C 0.2216(4) 0.2971(5) 0.2468(2) 0.0484(14) Uani 1 1 d . . . . .
C26 C 0.3222(3) -0.0328(4) 0.0015(2) 0.0381(12) Uani 1 1 d . . . . .
H26 H 0.3139 -0.0954 -0.0207 0.046 Uiso 1 1 calc R U . . .
C20 C 0.3233(3) 0.4540(4) 0.15965(17) 0.0279(10) Uani 1 1 d . . . . .
C30 C 0.1571(3) 0.0351(5) 0.08492(19) 0.0363(11) Uani 1 1 d . . . . .
C19 C 0.3356(4) 0.5799(5) 0.1515(2) 0.0476(14) Uani 1 1 d . . . . .
C8 C 0.2937(7) 0.3390(6) -0.1180(2) 0.087(3) Uani 1 1 d . . . . .
H8A H 0.2599 0.3019 -0.0986 0.130 Uiso 1 1 calc R U . . .
H8B H 0.3311 0.2834 -0.1268 0.130 Uiso 1 1 calc R U . . .
H8C H 0.2573 0.3709 -0.1483 0.130 Uiso 1 1 calc R U . . .
C6 C 0.3971(3) 0.3886(5) -0.0372(2) 0.0443(14) Uani 1 1 d . . . . .
H6A H 0.4270 0.3198 -0.0431 0.053 Uiso 1 1 calc R U . . .
H6B H 0.4392 0.4462 -0.0222 0.053 Uiso 1 1 calc R U . . .
C7 C 0.3445(4) 0.4330(5) -0.08730(19) 0.0419(13) Uani 1 1 d . . . . .
C3 C 0.1651(3) 0.4634(7) -0.0508(3) 0.061(2) Uani 1 1 d . . . . .
H3A H 0.1327 0.4941 -0.0827 0.091 Uiso 1 1 calc R U . . .
H3B H 0.1348 0.4754 -0.0255 0.091 Uiso 1 1 calc R U . . .
H3C H 0.1739 0.3823 -0.0544 0.091 Uiso 1 1 calc R U . . .
C9 C 0.4010(5) 0.4880(8) -0.1153(3) 0.085(3) Uani 1 1 d . . . . .
H9A H 0.3681 0.5122 -0.1481 0.127 Uiso 1 1 calc R U . . .
H9B H 0.4432 0.4335 -0.1191 0.127 Uiso 1 1 calc R U . . .
H9C H 0.4283 0.5538 -0.0967 0.127 Uiso 1 1 calc R U . . .
F8 F 0.4414(4) -0.1919(6) 0.0078(3) 0.158(4) Uani 1 1 d . . . . .
C31 C 0.0998(3) 0.1220(5) 0.0710(2) 0.0428(13) Uani 1 1 d . . . . .
H31 H 0.0424 0.1042 0.0599 0.051 Uiso 1 1 calc R U . . .
O7 O 0.19610(18) 0.2756(3) 0.08416(13) 0.0325(7) Uani 1 1 d . . . . .
O10 O 0.0349(2) 0.0617(3) 0.27073(14) 0.0371(8) Uani 1 1 d . . . . .
C14 C -0.1391(2) 0.3146(3) 0.23116(16) 0.0220(9) Uani 1 1 d . . . . .
H14 H -0.1839 0.2597 0.2328 0.026 Uiso 1 1 calc R U . . .
N3 N -0.0103(2) 0.1504(3) 0.25819(14) 0.0243(8) Uani 1 1 d . . . . .
N4 N -0.1763(2) 0.4287(3) 0.21737(14) 0.0241(8) Uani 1 1 d . . . . .
H4C H -0.2090 0.4269 0.1857 0.029 Uiso 1 1 calc R U . . .
H4D H -0.1350 0.4803 0.2196 0.029 Uiso 1 1 calc R U . . .
H4E H -0.2074 0.4484 0.2384 0.029 Uiso 1 1 calc R U . . .
C15 C -0.0764(3) 0.3216(3) 0.28164(16) 0.0227(9) Uani 1 1 d . . . . .
H15A H -0.1047 0.3504 0.3063 0.027 Uiso 1 1 calc R U . . .
H15B H -0.0327 0.3766 0.2797 0.027 Uiso 1 1 calc R U . . .
C16 C -0.0356(3) 0.2081(4) 0.29985(17) 0.0257(9) Uani 1 1 d . . . . .
C13 C -0.0956(3) 0.2748(4) 0.19311(17) 0.0269(9) Uani 1 1 d . . . . .
H13A H -0.0509 0.3290 0.1919 0.032 Uiso 1 1 calc R U . . .
H13B H -0.1357 0.2739 0.1600 0.032 Uiso 1 1 calc R U . . .
C10 C -0.0580(3) 0.1564(4) 0.20485(18) 0.0281(10) Uani 1 1 d . . . . .
C18 C -0.0934(3) 0.1307(4) 0.3193(2) 0.0384(12) Uani 1 1 d . . . . .
H18A H -0.1454 0.1204 0.2934 0.058 Uiso 1 1 calc R U . . .
H18B H -0.1053 0.1649 0.3487 0.058 Uiso 1 1 calc R U . . .
H18C H -0.0666 0.0572 0.3281 0.058 Uiso 1 1 calc R U . . .
C12 C 0.0019(3) 0.1349(5) 0.1725(2) 0.0383(12) Uani 1 1 d . . . . .
H12A H 0.0470 0.1905 0.1806 0.058 Uiso 1 1 calc R U . . .
H12B H -0.0280 0.1418 0.1374 0.058 Uiso 1 1 calc R U . . .
H12C H 0.0251 0.0586 0.1789 0.058 Uiso 1 1 calc R U . . .
F24 F 0.4005(2) -0.1536(3) 0.21257(17) 0.0733(13) Uani 1 1 d . . . . .
C35 C 0.5418(3) 0.1520(5) 0.1600(2) 0.0445(14) Uani 1 1 d . . . . .
C17 C 0.0439(3) 0.2299(5) 0.3408(2) 0.0399(13) Uani 1 1 d . . . . .
H17A H 0.0671 0.1578 0.3554 0.060 Uiso 1 1 calc R U . . .
H17B H 0.0311 0.2774 0.3666 0.060 Uiso 1 1 calc R U . . .
H17C H 0.0845 0.2685 0.3267 0.060 Uiso 1 1 calc R U . . .
C37 C 0.4642(3) 0.0126(4) 0.1921(2) 0.0393(13) Uani 1 1 d . . . . .
C11 C -0.1246(3) 0.0642(4) 0.1953(2) 0.0372(12) Uani 1 1 d . . . . .
H11A H -0.0982 -0.0096 0.2043 0.056 Uiso 1 1 calc R U . . .
H11B H -0.1545 0.0640 0.1600 0.056 Uiso 1 1 calc R U . . .
H11C H -0.1637 0.0790 0.2153 0.056 Uiso 1 1 calc R U . . .
F23 F 0.5319(3) -0.1582(4) 0.2272(3) 0.118(2) Uani 1 1 d . . . . .
F22 F 0.4771(4) -0.0590(5) 0.27253(18) 0.121(2) Uani 1 1 d . . . . .
C36 C 0.5385(3) 0.0528(5) 0.1859(2) 0.0492(16) Uani 1 1 d . . . . .
H36 H 0.5882 0.0118 0.1996 0.059 Uiso 1 1 calc R U . . .
C34 C 0.6285(3) 0.1878(5) 0.1548(4) 0.080(3) Uani 1 1 d . . . . .
C38 C 0.4676(4) -0.0902(6) 0.2266(3) 0.065(2) Uani 1 1 d . . . . .
O1W O -0.2456(3) 0.4912(3) 0.29043(16) 0.0484(10) Uani 1 1 d G . . . .
H1WA H -0.2786 0.4535 0.3041 0.073 Uiso 1 1 d G U . . .
H1WB H -0.2538 0.5616 0.2968 0.073 Uiso 1 1 d G U . . .
C33 C 0.0556(4) 0.3239(7) 0.0616(3) 0.065(2) Uani 1 1 d . . . . .
F16A F 0.0295(7) 0.3357(10) 0.0085(4) 0.0802(12) Uani 0.412(5) 1 d . . P A 1
F18A F 0.0860(7) 0.4414(11) 0.0641(5) 0.0802(12) Uani 0.412(5) 1 d . . P A 1
F17A F -0.0168(8) 0.2937(13) 0.0665(5) 0.0802(12) Uani 0.412(5) 1 d . . P A 1
F16B F -0.0203(6) 0.2764(9) 0.0448(3) 0.0802(12) Uani 0.588(5) 1 d . . P A 2
F17B F 0.0481(4) 0.3699(7) 0.1050(3) 0.0802(12) Uani 0.588(5) 1 d . . P A 2
F18B F 0.0685(5) 0.4049(8) 0.0390(4) 0.0802(12) Uani 0.588(5) 1 d . . P A 2
F19A F 0.6458(4) 0.2928(7) 0.1853(4) 0.0597(9) Uani 0.538(7) 1 d . . P B 1
F20A F 0.6317(5) 0.2090(8) 0.1151(4) 0.0597(9) Uani 0.538(7) 1 d . . P B 1
F21A F 0.6879(3) 0.1206(6) 0.1833(4) 0.0597(9) Uani 0.538(7) 1 d . . P B 1
F19B F 0.6666(5) 0.2633(9) 0.1803(4) 0.0597(9) Uani 0.462(7) 1 d . . P B 2
F20B F 0.6158(5) 0.2282(9) 0.1007(4) 0.0597(9) Uani 0.462(7) 1 d . . P B 2
F21B F 0.6818(4) 0.0977(7) 0.1510(4) 0.0597(9) Uani 0.462(7) 1 d . . P B 2

loop_
_atom_site_aniso_label
_atom_site_aniso_U_11
_atom_site_aniso_U_22
_atom_site_aniso_U_33
_atom_site_aniso_U_23
_atom_site_aniso_U_13
_atom_site_aniso_U_12
Nd1 0.01309(11) 0.02141(12) 0.01918(13) -0.00028(9) -0.00195(8) 0.00107(8)
O2 0.0312(16) 0.0235(15) 0.0281(17) -0.0029(13) 0.0057(13) 0.0025(13)
N2 0.0225(18) 0.031(2) 0.026(2) 0.0027(16) 0.0023(15) 0.0060(15)
O5 0.0210(14) 0.0283(16) 0.0264(17) -0.0021(13) -0.0008(12) 0.0016(12)
F6 0.091(3) 0.0445(19) 0.052(2) 0.0009(16) 0.043(2) -0.0017(18)
O3 0.0378(18) 0.0280(16) 0.0232(17) -0.0018(13) 0.0072(14) -0.0020(14)
O4 0.0200(14) 0.0332(17) 0.0323(18) -0.0034(14) -0.0001(13) 0.0081(13)
O8 0.0276(16) 0.0342(17) 0.0302(18) 0.0075(14) -0.0016(13) 0.0003(13)
O6 0.0205(15) 0.0331(17) 0.0296(18) -0.0015(13) 0.0025(12) -0.0036(12)
O9 0.0151(14) 0.0295(16) 0.042(2) 0.0077(14) -0.0110(13) -0.0017(12)
O1 0.0341(17) 0.0337(17) 0.0248(17) 0.0094(14) 0.0019(13) 0.0067(14)
F15 0.080(3) 0.052(2) 0.088(3) -0.002(2) 0.007(2) -0.030(2)
N1 0.0240(18) 0.0238(18) 0.024(2) 0.0030(15) 0.0031(15) 0.0012(14)
F9 0.112(4) 0.073(3) 0.142(5) 0.059(3) 0.076(4) 0.062(3)
F7 0.045(2) 0.078(3) 0.179(5) 0.029(3) 0.051(3) 0.030(2)
F11 0.090(3) 0.068(3) 0.051(2) 0.0084(19) -0.021(2) -0.044(2)
C22 0.034(2) 0.033(3) 0.029(3) -0.002(2) 0.005(2) 0.003(2)
F13 0.051(2) 0.093(4) 0.212(7) -0.011(4) 0.052(3) -0.039(2)
F4 0.091(3) 0.067(2) 0.0317(19) -0.0124(16) 0.0206(18) -0.007(2)
F14 0.174(5) 0.081(3) 0.057(3) -0.032(2) 0.044(3) -0.070(3)
F10 0.109(3) 0.088(3) 0.0313(19) 0.0155(19) -0.019(2) -0.048(3)
C21 0.034(2) 0.028(2) 0.028(3) -0.0040(19) 0.0066(19) 0.0050(19)
F1 0.106(3) 0.0327(17) 0.092(3) -0.0239(19) 0.056(3) -0.0192(19)
F3 0.104(4) 0.034(2) 0.263(8) -0.002(3) 0.126(5) -0.014(2)
F5 0.056(2) 0.077(3) 0.080(3) 0.005(2) 0.036(2) 0.013(2)
C29 0.041(3) 0.058(4) 0.049(4) -0.010(3) 0.009(3) -0.026(3)
C5 0.023(2) 0.028(2) 0.024(2) 0.0024(18) -0.0004(17) 0.0040(17)
F2 0.195(6) 0.036(2) 0.076(3) 0.014(2) 0.012(3) 0.033(3)
C25 0.024(2) 0.033(3) 0.047(3) -0.004(2) 0.013(2) 0.0027(19)
C24 0.041(3) 0.047(3) 0.060(4) -0.009(3) 0.009(3) 0.019(3)
F12 0.051(2) 0.207(6) 0.073(3) -0.062(4) -0.036(2) 0.047(3)
C32 0.025(2) 0.063(4) 0.033(3) -0.007(3) 0.008(2) 0.007(2)
C4 0.027(2) 0.037(3) 0.025(2) 0.005(2) 0.0025(18) 0.0131(19)
C1 0.027(2) 0.040(3) 0.026(3) 0.008(2) 0.0065(19) 0.013(2)
C2 0.086(5) 0.056(4) 0.037(3) 0.007(3) 0.011(3) 0.048(4)
C28 0.041(3) 0.056(3) 0.029(3) -0.009(2) -0.002(2) -0.006(3)
C27 0.028(2) 0.037(3) 0.026(3) -0.002(2) 0.0061(19) -0.0037(19)
C23 0.072(4) 0.040(3) 0.037(3) -0.003(2) 0.021(3) 0.004(3)
C26 0.033(3) 0.039(3) 0.041(3) -0.013(2) 0.007(2) 0.002(2)
C20 0.024(2) 0.026(2) 0.029(3) -0.0029(18) -0.0012(18) 0.0019(17)
C30 0.028(2) 0.055(3) 0.028(3) -0.006(2) 0.011(2) -0.011(2)
C19 0.061(4) 0.031(3) 0.056(4) -0.003(3) 0.025(3) 0.003(3)
C8 0.173(9) 0.039(3) 0.030(3) -0.006(3) -0.006(4) 0.033(5)
C6 0.042(3) 0.055(3) 0.039(3) 0.016(3) 0.017(2) 0.029(3)
C7 0.057(3) 0.044(3) 0.028(3) 0.014(2) 0.018(2) 0.029(3)
C3 0.021(2) 0.096(5) 0.060(4) 0.046(4) 0.001(2) 0.002(3)
C9 0.071(5) 0.130(7) 0.071(5) 0.062(5) 0.050(4) 0.068(5)
F8 0.124(5) 0.154(6) 0.151(6) -0.102(5) -0.045(4) 0.102(4)
C31 0.016(2) 0.072(4) 0.039(3) -0.009(3) 0.006(2) -0.004(2)
O7 0.0152(14) 0.0441(19) 0.0342(19) -0.0031(15) -0.0007(13) 0.0074(13)
O10 0.0299(17) 0.0293(17) 0.050(2) 0.0030(15) 0.0060(15) 0.0146(14)
C14 0.0173(19) 0.021(2) 0.025(2) 0.0008(16) 0.0009(16) 0.0029(15)
N3 0.0165(16) 0.0224(17) 0.032(2) 0.0003(15) 0.0034(14) 0.0030(14)
N4 0.0172(16) 0.0263(18) 0.027(2) 0.0022(15) 0.0017(14) 0.0025(14)
C15 0.0198(19) 0.021(2) 0.024(2) -0.0009(16) 0.0004(16) 0.0009(16)
C16 0.021(2) 0.026(2) 0.026(2) -0.0007(17) -0.0005(17) 0.0026(17)
C13 0.021(2) 0.031(2) 0.027(2) 0.0017(18) 0.0026(17) 0.0038(17)
C10 0.024(2) 0.030(2) 0.031(3) -0.0019(19) 0.0079(18) 0.0040(18)
C18 0.047(3) 0.029(3) 0.042(3) 0.008(2) 0.018(2) 0.003(2)
C12 0.035(3) 0.041(3) 0.044(3) 0.005(2) 0.018(2) 0.014(2)
F24 0.054(2) 0.0391(18) 0.107(3) 0.029(2) -0.015(2) -0.0166(16)
C35 0.021(2) 0.037(3) 0.063(4) 0.011(3) -0.011(2) -0.002(2)
C17 0.035(3) 0.038(3) 0.034(3) 0.000(2) -0.013(2) 0.010(2)
C37 0.033(3) 0.032(3) 0.039(3) 0.005(2) -0.015(2) -0.004(2)
C11 0.028(2) 0.035(3) 0.045(3) -0.013(2) 0.003(2) 0.001(2)
F23 0.061(3) 0.064(3) 0.202(6) 0.077(4) -0.011(3) 0.013(2)
F22 0.183(6) 0.096(4) 0.054(3) 0.041(3) -0.023(3) -0.056(4)
C36 0.022(2) 0.036(3) 0.071(4) 0.017(3) -0.022(2) 0.001(2)
C34 0.018(3) 0.047(4) 0.150(8) 0.041(4) -0.022(4) -0.005(2)
C38 0.050(4) 0.049(4) 0.075(5) 0.033(3) -0.024(3) -0.012(3)
O1W 0.066(3) 0.038(2) 0.052(3) 0.0042(18) 0.034(2) 0.0121(19)
C33 0.022(3) 0.087(5) 0.084(5) 0.029(4) 0.010(3) 0.022(3)
F16A 0.063(2) 0.093(3) 0.083(4) 0.000(2) 0.018(2) 0.042(2)
F18A 0.063(2) 0.093(3) 0.083(4) 0.000(2) 0.018(2) 0.042(2)
F17A 0.063(2) 0.093(3) 0.083(4) 0.000(2) 0.018(2) 0.042(2)
F16B 0.063(2) 0.093(3) 0.083(4) 0.000(2) 0.018(2) 0.042(2)
F17B 0.063(2) 0.093(3) 0.083(4) 0.000(2) 0.018(2) 0.042(2)
F18B 0.063(2) 0.093(3) 0.083(4) 0.000(2) 0.018(2) 0.042(2)
F19A 0.0186(15) 0.070(2) 0.082(2) 0.0171(19) -0.0027(16) -0.0004(13)
F20A 0.0186(15) 0.070(2) 0.082(2) 0.0171(19) -0.0027(16) -0.0004(13)
F21A 0.0186(15) 0.070(2) 0.082(2) 0.0171(19) -0.0027(16) -0.0004(13)
F19B 0.0186(15) 0.070(2) 0.082(2) 0.0171(19) -0.0027(16) -0.0004(13)
F20B 0.0186(15) 0.070(2) 0.082(2) 0.0171(19) -0.0027(16) -0.0004(13)
F21B 0.0186(15) 0.070(2) 0.082(2) 0.0171(19) -0.0027(16) -0.0004(13)

loop_
_atom_type_symbol
_atom_type_description
_atom_type_scat_dispersion_real
_atom_type_scat_dispersion_imag
_atom_type_scat_source
C C 0.0180 0.0090 'International Tables Vol C Tables 4.2.6.8 and 6.1.1.4'
H H 0.0000 0.0000 'International Tables Vol C Tables 4.2.6.8 and 6.1.1.4'
N N 0.0310 0.0180 'International Tables Vol C Tables 4.2.6.8 and 6.1.1.4'
O O 0.0490 0.0320 'International Tables Vol C Tables 4.2.6.8 and 6.1.1.4'
F F 0.0730 0.0530 'International Tables Vol C Tables 4.2.6.8 and 6.1.1.4'
Nd Nd -3.1810 10.9080 'International Tables Vol C Tables 4.2.6.8 and 6.1.1.4'

loop_
_geom_angle_atom_site_label_1
_geom_angle_atom_site_label_2
_geom_angle_atom_site_label_3
_geom_angle
_geom_angle_site_symmetry_1
_geom_angle_site_symmetry_3
_geom_angle_publ_flag
O6 Nd1 O9 138.50(10) . . ?
O6 Nd1 O2 138.07(11) . . ?
O9 Nd1 O2 75.10(11) . . ?
O6 Nd1 O4 82.56(11) . . ?
O9 Nd1 O4 70.55(11) . . ?
O2 Nd1 O4 139.34(11) . . ?
O6 Nd1 O7 71.99(11) . . ?
O9 Nd1 O7 147.65(11) . . ?
O2 Nd1 O7 72.74(11) . . ?
O4 Nd1 O7 136.43(10) . . ?
O6 Nd1 O8 71.93(10) . . ?
O9 Nd1 O8 69.69(11) . . ?
O2 Nd1 O8 116.34(11) . . ?
O4 Nd1 O8 70.86(11) . . ?
O7 Nd1 O8 129.19(11) . . ?
O6 Nd1 O5 67.62(10) . . ?
O9 Nd1 O5 125.15(11) . . ?
O2 Nd1 O5 118.99(10) . . ?
O4 Nd1 O5 67.95(10) . . ?
O7 Nd1 O5 69.80(10) . . ?
O8 Nd1 O5 124.67(10) . . ?
O6 Nd1 O3 77.78(10) . . ?
O9 Nd1 O3 101.52(11) . . ?
O2 Nd1 O3 69.52(10) . . ?
O4 Nd1 O3 138.10(11) . . ?
O7 Nd1 O3 70.34(11) . . ?
O8 Nd1 O3 67.98(11) . . ?
O5 Nd1 O3 133.33(10) . . ?
O6 Nd1 N2 136.80(11) . . ?
O9 Nd1 N2 68.63(11) . . ?
O2 Nd1 N2 69.01(11) . . ?
O4 Nd1 N2 78.55(11) . . ?
O7 Nd1 N2 96.27(11) . . ?
O8 Nd1 N2 134.40(11) . . ?
O5 Nd1 N2 69.31(11) . . ?
O3 Nd1 N2 138.52(11) . . ?
C20 O2 Nd1 136.2(3) . . ?
C5 N2 Nd1 125.2(3) . . ?
C27 O5 Nd1 133.1(3) . . ?
C22 O3 Nd1 132.9(3) . . ?
C25 O4 Nd1 136.6(3) . . ?
C37 O8 Nd1 132.8(3) . . ?
C30 O6 Nd1 133.5(3) . . ?
C35 O9 Nd1 131.9(3) . . ?
O1 N1 C7 116.2(4) . . ?
O1 N1 C1 114.9(3) . . ?
C7 N1 C1 125.4(4) . . ?
O3 C22 C21 129.1(5) . . ?
O3 C22 C23 116.6(4) . . ?
C21 C22 C23 114.3(4) . . ?
C22 C21 C20 122.1(4) . . ?
F15 C29 F13 104.4(6) . . ?
F15 C29 F14 106.8(6) . . ?
F13 C29 F14 108.2(6) . . ?
F15 C29 C30 113.3(5) . . ?
F13 C29 C30 114.0(6) . . ?
F14 C29 C30 109.8(5) . . ?
C6 C5 N2 113.7(4) . . ?
C6 C5 C4 108.8(4) . . ?
N2 C5 C4 110.1(4) . . ?
O4 C25 C26 127.8(4) . . ?
O4 C25 C24 114.5(4) . . ?
C26 C25 C24 117.7(5) . . ?
F9 C24 F7 105.6(6) . . ?
F9 C24 F8 106.7(6) . . ?
F7 C24 F8 105.4(6) . . ?
F9 C24 C25 113.0(5) . . ?
F7 C24 C25 111.6(5) . . ?
F8 C24 C25 113.9(5) . . ?
O7 C32 C31 129.0(5) . . ?
O7 C32 C33 114.4(6) . . ?
C31 C32 C33 116.6(5) . . ?
C5 C4 C1 113.7(4) . . ?
N1 C1 C2 107.6(4) . . ?
N1 C1 C4 110.6(4) . . ?
C2 C1 C4 110.3(4) . . ?
N1 C1 C3 108.3(4) . . ?
C2 C1 C3 108.5(5) . . ?
C4 C1 C3 111.3(4) . . ?
F12 C28 F10 105.0(6) . . ?
F12 C28 F11 107.8(6) . . ?
F10 C28 F11 106.8(5) . . ?
F12 C28 C27 112.4(5) . . ?
F10 C28 C27 111.2(5) . . ?
F11 C28 C27 113.2(5) . . ?
O5 C27 C26 128.8(4) . . ?
O5 C27 C28 114.3(4) . . ?
C26 C27 C28 116.9(5) . . ?
F6 C23 F4 109.7(5) . . ?
F6 C23 F5 106.1(5) . . ?
F4 C23 F5 105.6(5) . . ?
F6 C23 C22 112.7(5) . . ?
F4 C23 C22 111.3(5) . . ?
F5 C23 C22 111.0(5) . . ?
C25 C26 C27 120.4(5) . . ?
O2 C20 C21 128.2(4) . . ?
O2 C20 C19 114.4(4) . . ?
C21 C20 C19 117.5(4) . . ?
O6 C30 C31 129.2(5) . . ?
O6 C30 C29 113.3(5) . . ?
C31 C30 C29 117.4(5) . . ?
F3 C19 F1 110.3(5) . . ?
F3 C19 F2 108.0(6) . . ?
F1 C19 F2 101.9(5) . . ?
F3 C19 C20 113.4(5) . . ?
F1 C19 C20 113.3(5) . . ?
F2 C19 C20 109.2(5) . . ?
C5 C6 C7 113.6(4) . . ?
N1 C7 C9 107.5(5) . . ?
N1 C7 C8 109.1(5) . . ?
C9 C7 C8 110.8(6) . . ?
N1 C7 C6 108.8(4) . . ?
C9 C7 C6 109.3(5) . . ?
C8 C7 C6 111.4(5) . . ?
C30 C31 C32 121.5(4) . . ?
C32 O7 Nd1 133.3(4) . . ?
N4 C14 C13 110.1(4) . . ?
N4 C14 C15 109.2(3) . . ?
C13 C14 C15 109.1(3) . . ?
O10 N3 C10 115.6(4) . . ?
O10 N3 C16 115.1(4) . . ?
C10 N3 C16 124.4(3) . . ?
C14 C15 C16 113.5(3) . . ?
N3 C16 C18 109.4(4) . . ?
N3 C16 C17 107.0(4) . . ?
C18 C16 C17 109.9(4) . . ?
N3 C16 C15 109.4(4) . . ?
C18 C16 C15 112.0(4) . . ?
C17 C16 C15 108.9(4) . . ?
C14 C13 C10 112.3(4) . . ?
N3 C10 C11 108.3(4) . . ?
N3 C10 C12 108.5(4) . . ?
C11 C10 C12 109.5(4) . . ?
N3 C10 C13 109.7(4) . . ?
C11 C10 C13 112.1(4) . . ?
C12 C10 C13 108.6(4) . . ?
O9 C35 C36 129.2(5) . . ?
O9 C35 C34 114.4(5) . . ?
C36 C35 C34 116.4(5) . . ?
O8 C37 C36 128.5(5) . . ?
O8 C37 C38 114.0(5) . . ?
C36 C37 C38 117.5(5) . . ?
C37 C36 C35 121.0(5) . . ?
F20A C34 F21A 118.8(9) . . ?
F19B C34 F21B 110.9(6) . . ?
F20A C34 F19A 108.5(7) . . ?
F21A C34 F19A 98.7(7) . . ?
F19B C34 F20B 105.2(8) . . ?
F21B C34 F20B 95.0(9) . . ?
F20A C34 C35 115.4(7) . . ?
F19B C34 C35 120.4(10) . . ?
F21A C34 C35 110.0(6) . . ?
F21B C34 C35 115.0(5) . . ?
F19A C34 C35 102.8(7) . . ?
F20B C34 C35 106.4(5) . . ?
F22 C38 F24 109.2(7) . . ?
F22 C38 F23 105.5(6) . . ?
F24 C38 F23 106.1(6) . . ?
F22 C38 C37 111.5(6) . . ?
F24 C38 C37 111.9(5) . . ?
F23 C38 C37 112.3(6) . . ?
F18B C33 F16B 115.5(8) . . ?
F18B C33 F17B 102.6(9) . . ?
F16B C33 F17B 100.3(7) . . ?
F17A C33 F16A 95.5(9) . . ?
F17A C33 F18A 124.8(9) . . ?
F16A C33 F18A 88.0(8) . . ?
F18B C33 C32 115.4(6) . . ?
F17A C33 C32 117.5(9) . . ?
F16B C33 C32 112.1(7) . . ?
F17B C33 C32 109.1(6) . . ?
F16A C33 C32 106.9(7) . . ?
F18A C33 C32 113.8(6) . . ?

loop_
_geom_bond_atom_site_label_1
_geom_bond_atom_site_label_2
_geom_bond_distance
_geom_bond_site_symmetry_2
_geom_bond_publ_flag
Nd1 O6 2.423(3) . ?
Nd1 O9 2.449(3) . ?
Nd1 O2 2.455(3) . ?
Nd1 O4 2.456(3) . ?
Nd1 O7 2.457(3) . ?
Nd1 O8 2.477(3) . ?
Nd1 O5 2.519(3) . ?
Nd1 O3 2.543(3) . ?
Nd1 N2 2.642(4) . ?
O2 C20 1.246(6) . ?
N2 C5 1.494(5) . ?
O5 C27 1.248(6) . ?
F6 C23 1.305(7) . ?
O3 C22 1.248(6) . ?
O4 C25 1.242(6) . ?
O8 C37 1.250(6) . ?
O6 C30 1.248(6) . ?
O9 C35 1.238(6) . ?
O1 N1 1.289(5) . ?
F15 C29 1.303(8) . ?
N1 C7 1.484(6) . ?
N1 C1 1.493(6) . ?
F9 C24 1.280(8) . ?
F7 C24 1.288(7) . ?
F11 C28 1.312(7) . ?
C22 C21 1.390(7) . ?
C22 C23 1.553(8) . ?
F13 C29 1.304(7) . ?
F4 C23 1.327(7) . ?
F14 C29 1.310(7) . ?
F10 C28 1.311(7) . ?
C21 C20 1.390(7) . ?
F1 C19 1.332(7) . ?
F3 C19 1.272(7) . ?
F5 C23 1.364(8) . ?
C29 C30 1.541(8) . ?
C5 C6 1.494(7) . ?
C5 C4 1.507(6) . ?
F2 C19 1.335(8) . ?
C25 C26 1.388(7) . ?
C25 C24 1.528(7) . ?
C24 F8 1.309(8) . ?
F12 C28 1.299(7) . ?
C32 O7 1.243(6) . ?
C32 C31 1.403(9) . ?
C32 C33 1.526(8) . ?
C4 C1 1.532(6) . ?
C1 C2 1.515(8) . ?
C1 C3 1.534(7) . ?
C28 C27 1.532(7) . ?
C27 C26 1.391(7) . ?
C20 C19 1.529(7) . ?
C30 C31 1.389(8) . ?
C8 C7 1.519(10) . ?
C6 C7 1.536(7) . ?
C7 C9 1.518(9) . ?
O10 N3 1.286(5) . ?
C14 N4 1.493(5) . ?
C14 C13 1.509(6) . ?
C14 C15 1.521(6) . ?
N3 C10 1.495(6) . ?
N3 C16 1.500(6) . ?
C15 C16 1.530(6) . ?
C16 C18 1.528(7) . ?
C16 C17 1.529(6) . ?
C13 C10 1.535(6) . ?
C10 C11 1.530(7) . ?
C10 C12 1.532(7) . ?
F24 C38 1.319(7) . ?
C35 C36 1.386(8) . ?
C35 C34 1.550(8) . ?
C37 C36 1.380(8) . ?
C37 C38 1.542(8) . ?
F23 C38 1.338(9) . ?
F22 C38 1.302(10) . ?
C34 F20A 1.151(13) . ?
C34 F19B 1.213(13) . ?
C34 F21A 1.356(9) . ?
C34 F21B 1.410(12) . ?
C34 F19A 1.489(13) . ?
C34 F20B 1.544(14) . ?
C33 F18B 1.196(11) . ?
C33 F17A 1.301(16) . ?
C33 F16B 1.352(12) . ?
C33 F17B 1.363(11) . ?
C33 F16A 1.437(14) . ?
C33 F18A 1.474(16) . ?

loop_
_geom_hbond_atom_site_label_D
_geom_hbond_atom_site_label_H
_geom_hbond_atom_site_label_A
_geom_hbond_distance_DH
_geom_hbond_distance_HA
_geom_hbond_distance_DA
_geom_hbond_angle_DHA
_geom_hbond_site_symmetry_A
C5 H5 O5 1.00 2.41 3.099(6) 125.6 .
C3 H3B F18B 0.98 2.49 3.386(11) 151.9 .
C9 H9A F19A 0.98 2.51 3.217(11) 128.4 3_665
C14 H14 F19B 1.00 2.54 3.238(9) 126.5 1_455
N4 H4C O1 0.91 1.88 2.772(5) 164.2 3_565
N4 H4D O10 0.91 1.89 2.782(5) 168.1 2
N4 H4E O1W 0.91 1.80 2.696(5) 166.6 .
C15 H15B O10 0.99 2.60 3.348(5) 132.6 2
C11 H11C F21A 0.98 2.45 3.130(8) 126.0 1_455
O1W H1WA O8 0.87 2.43 2.954(5) 119.3 2
O1W H1WA F24 0.87 2.34 3.083(6) 143.9 2
O1W H1WB F6 0.87 2.37 2.836(5) 113.6 2
O1W H1WB O3 0.87 2.09 2.954(5) 173.9 2
